data_2103633
loop_
_publ_author_name
'Nassimbeni, Luigi R.'
'Su, Hong'

_publ_section_title
;
 Inclusion compounds of binaphthol with picolines: structures,
 selectivity and kinetics of desolvation
;
_journal_issue 3
_journal_name_full 'Acta Crystallographica Section B'
_journal_page_first 394
_journal_page_last 398
_journal_paper_doi 10.1107/S010876810002108X
_journal_volume 57
_journal_year 2001
_chemical_formula_sum 'C32 H28 N2 O2'
_chemical_formula_weight 472.56
_chemical_name_systematic
;
 ?
;
_space_group_IT_number 15
_symmetry_cell_setting monoclinic
_symmetry_space_group_name_Hall '-C 2yc'
_symmetry_space_group_name_H-M 'C 1 2/c 1'
_audit_creation_method SHELXL-97
_cell_angle_alpha 90.00
_cell_angle_beta 90.41(3)
_cell_angle_gamma 90.00
_cell_formula_units_Z 4
_cell_length_a 18.274(3)
_cell_length_b 9.887(2)
_cell_length_c 14.021(2)
_cell_measurement_temperature 173(2)
_cell_volume 2533.2(8)
_computing_structure_refinement 'SHELXL-97 (Sheldrick, 1997)'
_computing_structure_solution 'SHELXS-97 (Sheldrick, 1990)'
_diffrn_ambient_temperature 173(2)
_diffrn_measured_fraction_theta_full .947
_diffrn_measured_fraction_theta_max .947
_diffrn_radiation_monochromator graphite
_diffrn_radiation_source 'fine-focus sealed tube'
_diffrn_radiation_type MoK\a
_diffrn_radiation_wavelength .71073
_diffrn_reflns_av_R_equivalents .0238
_diffrn_reflns_av_sigmaI/netI .0397
_diffrn_reflns_limit_h_max 21
_diffrn_reflns_limit_h_min -22
_diffrn_reflns_limit_k_max 0
_diffrn_reflns_limit_k_min -12
_diffrn_reflns_limit_l_max 17
_diffrn_reflns_limit_l_min -17
_diffrn_reflns_number 4593
_diffrn_reflns_theta_full 26.41
_diffrn_reflns_theta_max 26.41
_diffrn_reflns_theta_min 2.23
_exptl_absorpt_coefficient_mu .077
_exptl_absorpt_correction_T_max .9772
_exptl_absorpt_correction_T_min .9697
_exptl_crystal_density_diffrn 1.239
_exptl_crystal_density_method 'not measured'
_exptl_crystal_F_000 1000
_exptl_crystal_size_max .20
_exptl_crystal_size_mid .10
_exptl_crystal_size_min .05
_refine_diff_density_max .171
_refine_diff_density_min -.173
_refine_ls_extinction_coef .0035(6)
_refine_ls_extinction_method SHELXL
_refine_ls_goodness_of_fit_ref 1.035
_refine_ls_hydrogen_treatment mixed
_refine_ls_matrix_type full
_refine_ls_number_parameters 165
_refine_ls_number_reflns 2461
_refine_ls_number_restraints 2
_refine_ls_restrained_S_all 1.035
_refine_ls_R_factor_all .0693
_refine_ls_R_factor_gt .0415
_refine_ls_shift/su_max .001
_refine_ls_shift/su_mean .000
_refine_ls_structure_factor_coef Fsqd
_refine_ls_weighting_details 'calc w=1/[\s^2^(Fo^2^)+(0.0531P)^2^+0.6410P] where P=(Fo^2^+2Fc^2^)/3'
_refine_ls_weighting_scheme calc
_refine_ls_wR_factor_ref .1105
_reflns_number_gt 1727
_reflns_number_total 2461
_reflns_threshold_expression >2sigma(I)
_cod_data_source_file an0579.cif
_cod_data_source_block BNP2P
_cod_original_sg_symbol_H-M 'C 2/c'
_cod_database_code 2103633

loop_
_symmetry_equiv_pos_as_xyz
'x, y, z'
'-x, y, -z+1/2'
'x+1/2, y+1/2, z'
'-x+1/2, y+1/2, -z+1/2'
'-x, -y, -z'
'x, -y, z-1/2'
'-x+1/2, -y+1/2, -z'
'x+1/2, -y+1/2, z-1/2'

loop_
_atom_site_label
_atom_site_fract_x
_atom_site_fract_y
_atom_site_fract_z
_atom_site_U_iso_or_equiv
_atom_site_adp_type
_atom_site_calc_flag
_atom_site_refinement_flags
_atom_site_occupancy
_atom_site_type_symbol
O1 .02757(5) .19386(10) .61837(7) .0382(3) Uani d D 1 O
C1 .04057(7) .34995(13) .74417(9) .0254(3) Uani d . 1 C
C2 .07191(7) .26884(14) .67643(9) .0282(3) Uani d . 1 C
C3 .14899(7) .26451(15) .66540(10) .0319(4) Uani d . 1 C
H3 .1698 .2083 .6178 .038 Uiso calc R 1 H
C4 .19328(7) .34037(15) .72257(10) .0324(4) Uani d . 1 C
H4 .2448 .3353 .7152 .039 Uiso calc R 1 H
N1G .09256(6) -.04505(12) .58095(8) .0354(3) Uani d D 1 N
C5 .20801(8) .50803(15) .85267(10) .0365(4) Uani d . 1 C
H5 .2596 .5060 .8455 .044 Uiso calc R 1 H
C6 .17817(8) .58921(17) .92039(11) .0416(4) Uani d . 1 C
H6 .2089 .6432 .9598 .050 Uiso calc R 1 H
C7 .10174(8) .59327(15) .93217(10) .0385(4) Uani d . 1 C
H7 .0811 .6499 .9797 .046 Uiso calc R 1 H
C8 .05718(8) .51621(15) .87568(10) .0318(4) Uani d . 1 C
H8 .0057 .5199 .8846 .038 Uiso calc R 1 H
C9 .08605(7) .43092(13) .80409(9) .0263(3) Uani d . 1 C
C10 .16362(7) .42664(14) .79280(9) .0286(3) Uani d . 1 C
C2G .12448(7) -.10996(16) .50886(10) .0351(4) Uani d . 1 C
C6G .08514(8) -.11094(18) .66375(11) .0432(4) Uani d . 1 C
H6G .0625 -.0646 .7150 .052 Uiso calc R 1 H
C4G .14044(10) -.30715(18) .60513(13) .0558(5) Uani d . 1 C
H4G .1568 -.3977 .6129 .067 Uiso calc R 1 H
C3G .14901(9) -.24201(17) .51964(12) .0491(5) Uani d . 1 C
H3G .1717 -.2871 .4678 .059 Uiso calc R 1 H
C1G .13261(10) -.0348(2) .41716(11) .0574(5) Uani d . 1 C
H1G1 .1119 .0561 .4238 .086 Uiso calc PR .50 H
H1G3 .1066 -.0833 .3662 .086 Uiso calc PR .50 H
H1G5 .1846 -.0279 .4012 .086 Uiso calc PR .50 H
H1G4 .1568 -.0929 .3704 .086 Uiso calc PR .50 H
H1G6 .1622 .0466 .4280 .086 Uiso calc PR .50 H
H1G2 .0842 -.0088 .3930 .086 Uiso calc PR .50 H
C5G .10813(9) -.24044(18) .67904(12) .0516(5) Uani d . 1 C
H5G .1019 -.2829 .7392 .062 Uiso calc R 1 H
H1 .0541 .1187 .5885 .069(6) Uiso d RD 1 H

loop_
_atom_site_aniso_label
_atom_site_aniso_U_11
_atom_site_aniso_U_22
_atom_site_aniso_U_33
_atom_site_aniso_U_12
_atom_site_aniso_U_13
_atom_site_aniso_U_23
O1 .0316(6) .0357(6) .0472(6) .0042(4) -.0041(5) -.0148(5)
C1 .0226(7) .0226(7) .0309(7) .0004(6) .0002(6) .0045(6)
C2 .0268(8) .0244(8) .0332(8) .0023(6) -.0022(6) .0008(6)
C3 .0291(8) .0306(8) .0362(8) .0077(6) .0045(6) .0015(6)
C4 .0221(7) .0335(9) .0415(8) .0021(6) .0030(6) .0079(7)
N1G .0350(7) .0332(7) .0380(7) .0005(6) .0006(5) -.0043(6)
C5 .0268(8) .0392(9) .0435(9) -.0065(7) -.0022(7) .0063(7)
C6 .0389(9) .0425(10) .0432(9) -.0129(7) -.0054(7) -.0039(8)
C7 .0408(9) .0369(9) .0379(8) -.0049(7) .0026(7) -.0065(7)
C8 .0281(8) .0328(8) .0345(8) -.0022(6) .0018(6) -.0008(6)
C9 .0250(7) .0246(8) .0294(7) -.0018(6) .0008(6) .0056(6)
C10 .0251(7) .0279(8) .0327(8) -.0024(6) -.0015(6) .0065(6)
C2G .0328(8) .0374(9) .0350(8) -.0055(7) -.0025(6) -.0053(7)
C6G .0426(9) .0482(11) .0390(9) -.0041(8) .0058(7) -.0044(8)
C4G .0689(13) .0314(10) .0668(12) .0056(8) -.0169(10) .0016(9)
C3G .0519(11) .0431(11) .0524(10) .0086(8) -.0014(8) -.0174(9)
C1G .0655(12) .0653(13) .0413(10) -.0105(10) .0014(8) .0050(9)
C5G .0605(12) .0476(11) .0466(10) -.0095(9) -.0056(8) .0105(9)

loop_
_atom_type_symbol
_atom_type_description
_atom_type_scat_dispersion_real
_atom_type_scat_dispersion_imag
_atom_type_scat_source
C C .0033 .0016 'International Tables Vol C Tables 4.2.6.8 and 6.1.1.4'
H H .0000 .0000 'International Tables Vol C Tables 4.2.6.8 and 6.1.1.4'
N N .0061 .0033 'International Tables Vol C Tables 4.2.6.8 and 6.1.1.4'
O O .0106 .0060 'International Tables Vol C Tables 4.2.6.8 and 6.1.1.4'

loop_
_geom_angle_atom_site_label_1
_geom_angle_atom_site_label_2
_geom_angle_atom_site_label_3
_geom_angle_site_symmetry_3
_geom_angle
C2 O1 H1 . 111.9
C2 C1 C9 . 119.50(12)
C2 C1 C1 2_556 119.73(12)
C9 C1 C1 2_556 120.75(12)
O1 C2 C1 . 118.81(12)
O1 C2 C3 . 120.31(12)
C1 C2 C3 . 120.86(12)
C4 C3 C2 . 120.40(13)
C4 C3 H3 . 119.8
C2 C3 H3 . 119.8
C3 C4 C10 . 120.90(12)
C3 C4 H4 . 119.5
C10 C4 H4 . 119.5
C2G N1G C6G . 118.04(14)
C6 C5 C10 . 121.26(13)
C6 C5 H5 . 119.4
C10 C5 H5 . 119.4
C5 C6 C7 . 120.10(14)
C5 C6 H6 . 119.9
C7 C6 H6 . 119.9
C8 C7 C6 . 120.29(14)
C8 C7 H7 . 119.9
C6 C7 H7 . 119.9
C7 C8 C9 . 121.35(13)
C7 C8 H8 . 119.3
C9 C8 H8 . 119.3
C8 C9 C1 . 122.29(12)
C8 C9 C10 . 118.13(12)
C1 C9 C10 . 119.58(12)
C4 C10 C5 . 122.38(12)
C4 C10 C9 . 118.74(12)
C5 C10 C9 . 118.87(13)
N1G C2G C3G . 120.81(14)
N1G C2G C1G . 117.35(15)
C3G C2G C1G . 121.84(15)
N1G C6G C5G . 124.05(16)
N1G C6G H6G . 118.0
C5G C6G H6G . 118.0
C5G C4G C3G . 119.29(16)
C5G C4G H4G . 120.4
C3G C4G H4G . 120.4
C4G C3G C2G . 119.88(16)
C4G C3G H3G . 120.1
C2G C3G H3G . 120.1
C2G C1G H1G1 . 109.5
C2G C1G H1G3 . 109.5
H1G1 C1G H1G3 . 109.5
C2G C1G H1G5 . 109.5
H1G1 C1G H1G5 . 109.5
H1G3 C1G H1G5 . 109.5
C2G C1G H1G4 . 109.5
H1G1 C1G H1G4 . 141.1
H1G3 C1G H1G4 . 56.3
H1G5 C1G H1G4 . 56.3
C2G C1G H1G6 . 109.5
H1G1 C1G H1G6 . 56.3
H1G3 C1G H1G6 . 141.1
H1G5 C1G H1G6 . 56.3
H1G4 C1G H1G6 . 109.5
C2G C1G H1G2 . 109.5
H1G1 C1G H1G2 . 56.3
H1G3 C1G H1G2 . 56.3
H1G5 C1G H1G2 . 141.1
H1G4 C1G H1G2 . 109.5
H1G6 C1G H1G2 . 109.5
C6G C5G C4G . 117.93(16)
C6G C5G H5G . 121.0
C4G C5G H5G . 121.0

loop_
_geom_bond_atom_site_label_1
_geom_bond_atom_site_label_2
_geom_bond_site_symmetry_2
_geom_bond_distance
O1 C2 . 1.3635(16)
O1 H1 . .9826
C1 C2 . 1.3715(19)
C1 C9 . 1.4239(19)
C1 C1 2_556 1.493(2)
C2 C3 . 1.4187(19)
C3 C4 . 1.3604(19)
C3 H3 . .9500
C4 C10 . 1.4137(19)
C4 H4 . .9500
N1G C2G . 1.3349(18)
N1G C6G . 1.3390(19)
C5 C6 . 1.360(2)
C5 C10 . 1.4144(19)
C5 H5 . .9500
C6 C7 . 1.408(2)
C6 H6 . .9500
C7 C8 . 1.3644(19)
C7 H7 . .9500
C8 C9 . 1.4159(19)
C8 H8 . .9500
C9 C10 . 1.4280(19)
C2G C3G . 1.388(2)
C2G C1G . 1.493(2)
C6G C5G . 1.364(2)
C6G H6G . .9500
C4G C5G . 1.366(2)
C4G C3G . 1.371(2)
C4G H4G . .9500
C3G H3G . .9500
C1G H1G1 . .9800
C1G H1G3 . .9800
C1G H1G5 . .9800
C1G H1G4 . .9800
C1G H1G6 . .9800
C1G H1G2 . .9800
C5G H5G . .9500

loop_
_geom_torsion_atom_site_label_1
_geom_torsion_atom_site_label_2
_geom_torsion_atom_site_label_3
_geom_torsion_atom_site_label_4
_geom_torsion_site_symmetry_1
_geom_torsion
C9 C1 C2 O1 . -178.76(12)
C1 C1 C2 O1 2_556 2.70(18)
C9 C1 C2 C3 . .1(2)
C1 C1 C2 C3 2_556 -178.49(12)
O1 C2 C3 C4 . 179.28(12)
C1 C2 C3 C4 . .5(2)
C2 C3 C4 C10 . -1.1(2)
C10 C5 C6 C7 . .1(2)
C5 C6 C7 C8 . -.2(2)
C6 C7 C8 C9 . -.1(2)
C7 C8 C9 C1 . -179.82(13)
C7 C8 C9 C10 . .5(2)
C2 C1 C9 C8 . -179.65(12)
C1 C1 C9 C8 2_556 -1.12(19)
C2 C1 C9 C10 . .05(19)
C1 C1 C9 C10 2_556 178.58(11)
C3 C4 C10 C5 . -179.26(13)
C3 C4 C10 C9 . 1.22(19)
C6 C5 C10 C4 . -179.32(14)
C6 C5 C10 C9 . .2(2)
C8 C9 C10 C4 . 179.05(12)
C1 C9 C10 C4 . -.67(19)
C8 C9 C10 C5 . -.50(19)
C1 C9 C10 C5 . 179.79(12)
C6G N1G C2G C3G . .2(2)
C6G N1G C2G C1G . -179.75(13)
C2G N1G C6G C5G . -.1(2)
C5G C4G C3G C2G . -.4(3)
N1G C2G C3G C4G . .1(2)
C1G C2G C3G C4G . 179.98(14)
N1G C6G C5G C4G . -.3(2)
C3G C4G C5G C6G . .5(2)
